data_7159482
loop_
_publ_author_name
'Wu, Ruoran'
'Chen, Peng'
'Chai, Yu'
'Zhou, Junyu'
'Ou, Jianhua'
'Min, Yan'
'Wang, Haoting'
'Liang, Guojuan'
'Zhang, Dong'
'Zhou, Jing'
'Zhou, Hui'

_publ_section_title
;
 High diastereo- and enantioselective Michael addition of
 3-acetoxy-2-oxindoles with nitroalkenes catalyzed by nickel/PyBisulidine.
;
_journal_issue 30
_journal_name_full 'Organic &amp; biomolecular chemistry'
_journal_page_first 6225
_journal_page_last 6229
_journal_paper_doi 10.1039/d3ob01024d
_journal_volume 21
_journal_year 2023
_chemical_absolute_configuration ad
_chemical_formula_moiety 'C18 H15 F N2 O5'
_chemical_formula_sum 'C18 H15 F N2 O5'
_chemical_formula_weight 358.32
_space_group_crystal_system orthorhombic
_space_group_IT_number 19
_space_group_name_Hall 'P 2ac 2ab'
_space_group_name_H-M_alt 'P 21 21 21'
_atom_sites_solution_hydrogens mixed
_atom_sites_solution_primary direct
_audit_creation_date 2022-10-09
_audit_creation_method
;
Olex2 1.2
(compiled 2018.05.29 svn.r3508 for OlexSys, GUI svn.r5506)
;
_audit_update_record
;
2022-11-16 deposited with the CCDC.	2023-07-17 downloaded from the CCDC.
;
_cell_angle_alpha 90
_cell_angle_beta 90
_cell_angle_gamma 90
_cell_formula_units_Z 8
_cell_length_a 8.98207(19)
_cell_length_b 13.3543(3)
_cell_length_c 29.0314(5)
_cell_measurement_reflns_used 3787
_cell_measurement_temperature 293(2)
_cell_measurement_theta_max 70.8720
_cell_measurement_theta_min 4.4870
_cell_volume 3482.29(12)
_computing_cell_refinement 'CrysAlisPro 1.171.40.53 (Rigaku OD, 2019)'
_computing_data_collection 'CrysAlisPro 1.171.40.53 (Rigaku OD, 2019)'
_computing_data_reduction 'CrysAlisPro 1.171.40.53 (Rigaku OD, 2019)'
_computing_molecular_graphics 'Olex2 (Dolomanov et al., 2009)'
_computing_publication_material 'Olex2 (Dolomanov et al., 2009)'
_computing_structure_refinement 'ShelXL (Sheldrick, 2015)'
_computing_structure_solution 'ShelXS (Sheldrick, 2008)'
_diffrn_ambient_temperature 293(2)
_diffrn_detector 'CCD plate'
_diffrn_detector_area_resol_mean 16.2312
_diffrn_detector_type Eos
_diffrn_measured_fraction_theta_full 0.999
_diffrn_measured_fraction_theta_max 0.987
_diffrn_measurement_details
;
List of Runs (angles in degrees, time in seconds):

  # Type    Start    End  Width  t~exp~   \w     \q     \k     \f   Frames
#--------------------------------------------------------------------------
  1  \w     28.00  55.00   0.50    1.00    --    0.00  57.00 -30.00   54
  2  \w   -106.00 -34.00   0.50    1.90    --  -33.50 178.00-120.00  144
  3  \w     61.00  88.00   0.50    1.90    --   36.47  77.00 -90.00   54
  4  \w     62.00 109.00   0.50    1.90    --   36.47 178.00 -90.00   94
  5  \w     62.00  98.00   0.50    1.90    --   36.47-151.00 -57.00   72
  6  \w     17.00  76.00   0.50    1.90    --   36.47  37.00  30.00  118
  7  \w      7.00  38.00   0.50    1.90    --   36.47 -77.00-120.00   62
  8  \w     19.00  98.00   0.50    1.90    --   36.47  57.00  60.00  158
  9  \w      9.00  58.00   0.50    1.90    --   36.47  77.00 -90.00   98
 10  \w     72.00 107.00   0.50   10.00    --  108.00 -94.00-150.00   70
 11  \w     38.00 114.00   0.50   10.00    --  108.00 -45.00-180.00  152
 12  \w     37.00 150.00   0.50   10.00    --  108.00 -15.00 150.00  226
 13  \w     44.00 119.00   0.50   10.00    --  108.00 -61.00 -90.00  150
 14  \w     37.00 133.00   0.50   10.00    --  108.00 -30.00 -90.00  192
 15  \w     69.00 107.00   0.50   10.00    --  108.00 -94.00 120.00   76
 16  \w     78.00 111.00   0.50   10.00    --  108.00-111.00   0.00   66
;
_diffrn_measurement_device 'four-circle diffractometer'
_diffrn_measurement_device_type 'Xcalibur, Eos, Gemini'
_diffrn_measurement_method '\w scans'
_diffrn_orient_matrix_type 'CrysAlisPro convention (1999,Acta A55,543-557)'
_diffrn_orient_matrix_UB_11 0.0957683000
_diffrn_orient_matrix_UB_12 -0.0929356000
_diffrn_orient_matrix_UB_13 -0.0103436000
_diffrn_orient_matrix_UB_21 0.1391569000
_diffrn_orient_matrix_UB_22 0.0669440000
_diffrn_orient_matrix_UB_23 -0.0039269000
_diffrn_orient_matrix_UB_31 0.0297304000
_diffrn_orient_matrix_UB_32 -0.0134389000
_diffrn_orient_matrix_UB_33 0.0519156000
_diffrn_radiation_monochromator graphite
_diffrn_radiation_probe x-ray
_diffrn_radiation_type CuK\a
_diffrn_radiation_wavelength 1.54184
_diffrn_reflns_av_R_equivalents 0.0291
_diffrn_reflns_av_unetI/netI 0.0406
_diffrn_reflns_Laue_measured_fraction_full 0.999
_diffrn_reflns_Laue_measured_fraction_max 0.987
_diffrn_reflns_limit_h_max 10
_diffrn_reflns_limit_h_min -10
_diffrn_reflns_limit_k_max 10
_diffrn_reflns_limit_k_min -16
_diffrn_reflns_limit_l_max 35
_diffrn_reflns_limit_l_min -22
_diffrn_reflns_number 13419
_diffrn_reflns_point_group_measured_fraction_full 0.998
_diffrn_reflns_point_group_measured_fraction_max 0.981
_diffrn_reflns_theta_full 67.684
_diffrn_reflns_theta_max 70.862
_diffrn_reflns_theta_min 4.499
_diffrn_source 'fine-focus sealed X-ray tube'
_diffrn_source_type 'Enhance (Cu) X-ray Source'
_exptl_absorpt_coefficient_mu 0.917
_exptl_absorpt_correction_T_max 1.00000
_exptl_absorpt_correction_T_min 0.89893
_exptl_absorpt_correction_type multi-scan
_exptl_absorpt_process_details
;
CrysAlisPro 1.171.40.53 (Rigaku Oxford Diffraction, 2019)
Empirical absorption correction using spherical harmonics,
 implemented in SCALE3 ABSPACK scaling algorithm.
;
_exptl_crystal_colour colourless
_exptl_crystal_colour_primary colourless
_exptl_crystal_density_diffrn 1.367
_exptl_crystal_description block
_exptl_crystal_F_000 1488
_exptl_crystal_size_max 0.6
_exptl_crystal_size_mid 0.11
_exptl_crystal_size_min 0.1
_refine_diff_density_max 0.144
_refine_diff_density_min -0.181
_refine_diff_density_rms 0.038
_refine_ls_abs_structure_details
;
 Flack x determined using 1912 quotients [(I+)-(I-)]/[(I+)+(I-)]
 (Parsons, Flack and Wagner, Acta Cryst. B69 (2013) 249-259).
;
_refine_ls_abs_structure_Flack 0.10(13)
_refine_ls_extinction_method none
_refine_ls_goodness_of_fit_ref 1.043
_refine_ls_hydrogen_treatment mixed
_refine_ls_matrix_type full
_refine_ls_number_parameters 479
_refine_ls_number_reflns 6579
_refine_ls_number_restraints 0
_refine_ls_restrained_S_all 1.043
_refine_ls_R_factor_all 0.0587
_refine_ls_R_factor_gt 0.0473
_refine_ls_shift/su_max 0.000
_refine_ls_shift/su_mean 0.000
_refine_ls_structure_factor_coef Fsqd
_refine_ls_weighting_details 'w=1/[\s^2^(Fo^2^)+(0.0576P)^2^+0.1302P] where P=(Fo^2^+2Fc^2^)/3'
_refine_ls_weighting_scheme calc
_refine_ls_wR_factor_gt 0.1165
_refine_ls_wR_factor_ref 0.1288
_reflns_Friedel_coverage 0.758
_reflns_Friedel_fraction_full 0.997
_reflns_Friedel_fraction_max 0.972
_reflns_number_gt 5430
_reflns_number_total 6579
_reflns_threshold_expression 'I > 2\s(I)'
_cod_data_source_file d3ob01024d2.cif
_cod_data_source_block 202209186
_cod_depositor_comments 'Adding full bibliography for 7159482.cif.'
_cod_original_cell_volume 3482.30(13)
_cod_database_code 7159482
_shelx_shelxl_version_number 2014/7
_chemical_oxdiff_formula C30H3O3N2F1
_chemical_oxdiff_usercomment r
_shelx_space_group_comment
;
The symmetry employed for this shelxl refinement is uniquely defined
by the following loop, which should always be used as a source of
symmetry information in preference to the above space-group names.
They are only intended as comments.
;
_shelx_estimated_absorpt_t_max 0.914
_shelx_estimated_absorpt_t_min 0.609
_reflns_odcompleteness_completeness 99.83
_reflns_odcompleteness_iscentric 1
_reflns_odcompleteness_theta 66.97
_olex2_refinement_description
;
1. Fixed Uiso
 At 1.2 times of:
  All C(H) groups, All C(H,H) groups
 At 1.5 times of:
  All C(H,H,H) groups
2.a Ternary CH refined with riding coordinates:
 C9(H9), C9'(H9')
2.b Secondary CH2 refined with riding coordinates:
 C10(H10A,H10B), C10'(H10C,H10D)
2.c Aromatic/amide H refined with riding coordinates:
 C1(H1A), C2(H2), C3(H3), C4(H4), C12(H12), C13(H13), C15(H15), C16(H16),
 C1'(H1'A), C2'(H2'), C3'(H3'), C4'(H4'), C12'(H12'), C13'(H13'), C15'(H15'),
 C16'(H16')
2.d Idealised Me refined as rotating group:
 C18(H18A,H18B,H18C), C18'(H18D,H18E,H18F)
;
_olex2_submission_special_instructions 'No special instructions were received'
_oxdiff_exptl_absorpt_empirical_details
;
Empirical correction (ABSPACK) includes:
- Absorption correction using spherical harmonics
- Frame scaling
;
_oxdiff_exptl_absorpt_empirical_full_max 1.244
_oxdiff_exptl_absorpt_empirical_full_min 0.913

loop_
_space_group_symop_operation_xyz
'x, y, z'
'-x+1/2, -y, z+1/2'
'x+1/2, -y+1/2, -z'
'-x, y+1/2, -z+1/2'

loop_
_atom_site_label
_atom_site_type_symbol
_atom_site_fract_x
_atom_site_fract_y
_atom_site_fract_z
_atom_site_U_iso_or_equiv
_atom_site_adp_type
_atom_site_occupancy
_atom_site_site_symmetry_order
_atom_site_calc_flag
_atom_site_refinement_flags_posn
_atom_site_refinement_flags_adp
_atom_site_refinement_flags_occupancy
_atom_site_disorder_assembly
_atom_site_disorder_group
F1 F 1.2839(3) 0.4654(5) 0.75387(13) 0.160(2) Uani 1 1 d . . . . .
O1 O 0.6872(3) 0.6455(2) 0.63088(10) 0.0708(7) Uani 1 1 d . . . . .
O2 O 0.6954(6) 0.6967(4) 0.79368(15) 0.1299(17) Uani 1 1 d . . . . .
O3 O 0.5672(5) 0.5693(3) 0.80837(11) 0.0998(12) Uani 1 1 d . . . . .
O4 O 0.4757(3) 0.4843(2) 0.66461(8) 0.0542(6) Uani 1 1 d . . . . .
O5 O 0.4811(3) 0.4824(3) 0.58748(9) 0.0771(9) Uani 1 1 d . . . . .
N1 N 0.8203(3) 0.5051(2) 0.61077(10) 0.0557(7) Uani 1 1 d . . . . .
H1 H 0.875(5) 0.533(3) 0.5893(15) 0.064(12) Uiso 1 1 d . . . . .
N2 N 0.6249(4) 0.6250(3) 0.78155(13) 0.0727(10) Uani 1 1 d . . . . .
C1 C 0.6593(5) 0.2872(3) 0.66217(15) 0.0663(10) Uani 1 1 d . . . . .
H1A H 0.5856 0.2744 0.6839 0.080 Uiso 1 1 calc R . . . .
C2 C 0.7348(6) 0.2089(3) 0.64014(19) 0.0823(13) Uani 1 1 d . . . . .
H2 H 0.7103 0.1429 0.6470 0.099 Uiso 1 1 calc R . . . .
C3 C 0.8454(6) 0.2286(4) 0.60833(18) 0.0827(13) Uani 1 1 d . . . . .
H3 H 0.8949 0.1756 0.5943 0.099 Uiso 1 1 calc R . . . .
C4 C 0.8838(5) 0.3251(4) 0.59696(14) 0.0702(11) Uani 1 1 d . . . . .
H4 H 0.9584 0.3379 0.5756 0.084 Uiso 1 1 calc R . . . .
C5 C 0.8088(4) 0.4018(3) 0.61809(11) 0.0532(7) Uani 1 1 d . . . . .
C6 C 0.6979(4) 0.3835(3) 0.65058(11) 0.0499(7) Uani 1 1 d . . . . .
C7 C 0.6361(4) 0.4817(3) 0.66660(11) 0.0491(7) Uani 1 1 d . . . . .
C8 C 0.7133(4) 0.5575(3) 0.63391(11) 0.0537(8) Uani 1 1 d . . . . .
C9 C 0.6715(4) 0.5054(3) 0.71798(10) 0.0482(7) Uani 1 1 d . . . . .
H9 H 0.6212 0.4545 0.7366 0.058 Uiso 1 1 calc R . . . .
C10 C 0.6046(5) 0.6065(3) 0.73123(12) 0.0618(9) Uani 1 1 d . . . . .
H10A H 0.6527 0.6593 0.7138 0.074 Uiso 1 1 calc R . . . .
H10B H 0.4993 0.6072 0.7238 0.074 Uiso 1 1 calc R . . . .
C11 C 0.8374(4) 0.4969(3) 0.72805(11) 0.0550(8) Uani 1 1 d . . . . .
C12 C 0.9343(5) 0.5756(4) 0.72181(15) 0.0744(11) Uani 1 1 d . . . . .
H12 H 0.8987 0.6369 0.7113 0.089 Uiso 1 1 calc R . . . .
C13 C 1.0863(6) 0.5637(6) 0.73120(17) 0.0975(19) Uani 1 1 d . . . . .
H13 H 1.1514 0.6173 0.7275 0.117 Uiso 1 1 calc R . . . .
C14 C 1.1366(5) 0.4762(7) 0.74534(17) 0.103(2) Uani 1 1 d . . . . .
C15 C 1.0474(6) 0.3955(5) 0.75123(17) 0.0956(18) Uani 1 1 d . . . . .
H15 H 1.0867 0.3342 0.7604 0.115 Uiso 1 1 calc R . . . .
C16 C 0.8944(5) 0.4065(4) 0.74323(14) 0.0705(11) Uani 1 1 d . . . . .
H16 H 0.8308 0.3526 0.7482 0.085 Uiso 1 1 calc R . . . .
C17 C 0.4118(4) 0.4780(3) 0.62289(12) 0.0631(10) Uani 1 1 d . . . . .
C18 C 0.2478(5) 0.4610(5) 0.62675(15) 0.0859(15) Uani 1 1 d . . . . .
H18A H 0.2297 0.3999 0.6432 0.129 Uiso 1 1 calc GR . . . .
H18B H 0.2053 0.4565 0.5965 0.129 Uiso 1 1 calc GR . . . .
H18C H 0.2032 0.5159 0.6431 0.129 Uiso 1 1 calc GR . . . .
F1' F 0.2403(3) 0.5826(4) 0.36080(12) 0.1233(14) Uani 1 1 d . . . . .
O1' O 0.8099(4) 0.7007(2) 0.50075(11) 0.0826(9) Uani 1 1 d . . . . .
O2' O 0.8227(5) 0.8123(3) 0.34199(17) 0.1222(16) Uani 1 1 d . . . . .
O3' O 0.9321(6) 0.6830(4) 0.31582(13) 0.1159(16) Uani 1 1 d . . . . .
O4' O 1.0447(3) 0.5698(2) 0.45683(8) 0.0589(6) Uani 1 1 d . . . . .
O5' O 1.0331(3) 0.5269(3) 0.53115(9) 0.0750(9) Uani 1 1 d . . . . .
N1' N 0.6951(3) 0.5476(3) 0.50684(10) 0.0599(7) Uani 1 1 d . . . . .
H1' H 0.631(5) 0.565(3) 0.5301(15) 0.066(12) Uiso 1 1 d . . . . .
N2' N 0.8888(5) 0.7347(3) 0.34688(16) 0.0815(12) Uani 1 1 d . . . . .
C1' C 0.8790(5) 0.3656(3) 0.43652(14) 0.0678(10) Uani 1 1 d . . . . .
H1'A H 0.9555 0.3659 0.4150 0.081 Uiso 1 1 calc R . . . .
C2' C 0.8069(7) 0.2766(3) 0.44861(17) 0.0859(14) Uani 1 1 d . . . . .
H2' H 0.8361 0.2166 0.4351 0.103 Uiso 1 1 calc R . . . .
C3' C 0.6929(6) 0.2772(4) 0.48047(16) 0.0848(14) Uani 1 1 d . . . . .
H3' H 0.6464 0.2171 0.4881 0.102 Uiso 1 1 calc R . . . .
C4' C 0.6461(5) 0.3640(4) 0.50125(14) 0.0722(11) Uani 1 1 d . . . . .
H4' H 0.5683 0.3641 0.5224 0.087 Uiso 1 1 calc R . . . .
C5' C 0.7191(4) 0.4506(3) 0.48955(11) 0.0554(8) Uani 1 1 d . . . . .
C6' C 0.8336(4) 0.4523(3) 0.45734(11) 0.0499(7) Uani 1 1 d . . . . .
C7' C 0.8851(4) 0.5581(3) 0.45181(11) 0.0490(7) Uani 1 1 d . . . . .
C8' C 0.7952(4) 0.6139(3) 0.48993(12) 0.0583(8) Uani 1 1 d . . . . .
C9' C 0.8513(4) 0.5991(3) 0.40285(11) 0.0521(7) Uani 1 1 d . . . . .
H9' H 0.8986 0.5534 0.3809 0.062 Uiso 1 1 calc R . . . .
C10' C 0.9211(5) 0.7017(3) 0.39552(15) 0.0669(10) Uani 1 1 d . . . . .
H10C H 0.8797 0.7494 0.4172 0.080 Uiso 1 1 calc R . . . .
H10D H 1.0278 0.6982 0.4004 0.080 Uiso 1 1 calc R . . . .
C11' C 0.6850(4) 0.5977(3) 0.39267(11) 0.0515(7) Uani 1 1 d . . . . .
C12' C 0.5894(5) 0.6735(3) 0.40572(14) 0.0662(10) Uani 1 1 d . . . . .
H12' H 0.6262 0.7283 0.4219 0.079 Uiso 1 1 calc R . . . .
C13' C 0.4385(5) 0.6691(4) 0.39493(16) 0.0781(12) Uani 1 1 d . . . . .
H13' H 0.3741 0.7202 0.4037 0.094 Uiso 1 1 calc R . . . .
C14' C 0.3878(5) 0.5883(5) 0.37134(15) 0.0788(13) Uani 1 1 d . . . . .
C15' C 0.4776(5) 0.5119(4) 0.35787(14) 0.0745(12) Uani 1 1 d . . . . .
H15' H 0.4393 0.4576 0.3417 0.089 Uiso 1 1 calc R . . . .
C16' C 0.6269(4) 0.5168(3) 0.36864(12) 0.0586(8) Uani 1 1 d . . . . .
H16' H 0.6897 0.4650 0.3597 0.070 Uiso 1 1 calc R . . . .
C17' C 1.1054(4) 0.5481(3) 0.49780(13) 0.0595(9) Uani 1 1 d . . . . .
C18' C 1.2707(5) 0.5514(4) 0.49532(15) 0.0771(12) Uani 1 1 d . . . . .
H18D H 1.3050 0.5037 0.4730 0.116 Uiso 1 1 calc GR . . . .
H18E H 1.3117 0.5353 0.5249 0.116 Uiso 1 1 calc GR . . . .
H18F H 1.3021 0.6174 0.4865 0.116 Uiso 1 1 calc GR . . . .

loop_
_atom_site_aniso_label
_atom_site_aniso_U_11
_atom_site_aniso_U_22
_atom_site_aniso_U_33
_atom_site_aniso_U_23
_atom_site_aniso_U_13
_atom_site_aniso_U_12
F1 0.0525(14) 0.328(7) 0.101(2) 0.011(3) -0.0075(15) 0.015(3)
O1 0.0766(18) 0.0615(16) 0.0743(16) 0.0204(13) 0.0139(15) 0.0083(14)
O2 0.139(4) 0.141(4) 0.109(3) -0.060(3) 0.001(3) -0.029(3)
O3 0.117(3) 0.129(3) 0.0544(15) 0.0019(19) 0.0049(19) 0.008(3)
O4 0.0444(11) 0.0745(15) 0.0436(11) -0.0012(11) 0.0037(9) 0.0017(11)
O5 0.0539(13) 0.133(3) 0.0446(13) -0.0020(15) 0.0017(11) 0.0056(17)
N1 0.0481(14) 0.0702(18) 0.0488(14) 0.0098(14) 0.0107(13) 0.0014(14)
N2 0.067(2) 0.086(2) 0.064(2) -0.019(2) -0.0021(17) 0.0199(19)
C1 0.059(2) 0.062(2) 0.077(2) -0.0018(19) 0.0076(19) -0.0029(18)
C2 0.074(3) 0.059(2) 0.113(4) -0.007(2) 0.005(3) 0.000(2)
C3 0.082(3) 0.071(3) 0.096(3) -0.019(2) 0.007(3) 0.017(2)
C4 0.062(2) 0.087(3) 0.061(2) -0.007(2) 0.0088(19) 0.015(2)
C5 0.0469(16) 0.067(2) 0.0454(15) -0.0024(15) 0.0003(14) 0.0037(16)
C6 0.0458(16) 0.0590(19) 0.0450(15) -0.0018(14) -0.0014(13) 0.0000(14)
C7 0.0460(16) 0.0574(18) 0.0438(15) 0.0059(14) 0.0040(13) 0.0008(14)
C8 0.0553(18) 0.062(2) 0.0438(15) 0.0084(15) 0.0023(14) 0.0032(16)
C9 0.0507(16) 0.0521(17) 0.0419(14) 0.0048(13) 0.0035(13) 0.0015(14)
C10 0.070(2) 0.065(2) 0.0503(17) -0.0004(17) -0.0012(17) 0.0119(19)
C11 0.0533(18) 0.071(2) 0.0406(14) -0.0037(15) 0.0004(14) 0.0048(17)
C12 0.068(2) 0.091(3) 0.064(2) -0.002(2) 0.0035(19) -0.015(2)
C13 0.070(3) 0.157(6) 0.065(3) 0.001(3) 0.005(2) -0.038(3)
C14 0.052(2) 0.201(7) 0.057(2) 0.004(4) 0.0005(19) 0.009(4)
C15 0.076(3) 0.138(5) 0.073(3) 0.003(3) -0.008(3) 0.044(3)
C16 0.066(2) 0.082(3) 0.063(2) 0.002(2) -0.0113(19) 0.018(2)
C17 0.0512(18) 0.091(3) 0.0471(18) -0.0057(18) 0.0013(15) 0.0058(18)
C18 0.053(2) 0.146(5) 0.059(2) -0.019(3) -0.0020(18) -0.003(3)
F1' 0.0550(14) 0.202(4) 0.113(2) 0.006(3) -0.0169(15) -0.008(2)
O1' 0.096(2) 0.0715(18) 0.0799(18) -0.0207(15) -0.0023(18) 0.0000(17)
O2' 0.100(3) 0.112(3) 0.154(4) 0.077(3) -0.026(3) -0.006(2)
O3' 0.156(4) 0.121(3) 0.070(2) 0.023(2) -0.007(3) -0.033(3)
O4' 0.0510(12) 0.0778(16) 0.0478(12) 0.0129(12) -0.0004(11) -0.0029(12)
O5' 0.0565(13) 0.121(3) 0.0472(13) 0.0202(15) 0.0005(12) -0.0095(16)
N1' 0.0511(15) 0.081(2) 0.0481(14) -0.0063(15) 0.0091(13) 0.0016(15)
N2' 0.075(2) 0.082(3) 0.088(3) 0.042(2) -0.018(2) -0.027(2)
C1' 0.072(2) 0.068(2) 0.063(2) 0.0022(19) -0.0056(19) 0.013(2)
C2' 0.113(4) 0.054(2) 0.091(3) -0.003(2) -0.031(3) 0.008(3)
C3' 0.094(3) 0.081(3) 0.079(3) 0.021(2) -0.018(3) -0.025(3)
C4' 0.068(2) 0.086(3) 0.062(2) 0.014(2) -0.0071(19) -0.023(2)
C5' 0.0483(16) 0.071(2) 0.0465(16) 0.0100(16) -0.0054(14) -0.0083(16)
C6' 0.0509(16) 0.0562(18) 0.0427(15) 0.0058(14) -0.0028(13) 0.0050(15)
C7' 0.0458(16) 0.0585(18) 0.0428(15) 0.0023(14) 0.0022(13) -0.0006(14)
C8' 0.0603(19) 0.067(2) 0.0472(16) -0.0042(16) -0.0054(16) 0.0052(17)
C9' 0.0557(18) 0.0567(18) 0.0438(15) 0.0055(14) 0.0002(14) -0.0035(15)
C10' 0.064(2) 0.068(2) 0.069(2) 0.0191(19) -0.0101(18) -0.0105(18)
C11' 0.0539(17) 0.0576(18) 0.0430(14) 0.0114(14) -0.0011(14) -0.0026(15)
C12' 0.069(2) 0.064(2) 0.065(2) 0.0033(18) -0.0074(19) 0.0041(19)
C13' 0.062(2) 0.098(3) 0.074(3) 0.013(3) 0.003(2) 0.020(2)
C14' 0.052(2) 0.123(4) 0.062(2) 0.015(3) -0.0072(19) -0.010(2)
C15' 0.072(2) 0.096(3) 0.056(2) 0.006(2) -0.0087(19) -0.024(2)
C16' 0.065(2) 0.066(2) 0.0453(16) 0.0057(16) 0.0005(16) -0.0050(17)
C17' 0.0531(18) 0.074(2) 0.0513(18) 0.0121(17) -0.0056(16) -0.0048(17)
C18' 0.052(2) 0.110(3) 0.069(2) 0.025(3) -0.0063(18) -0.006(2)

loop_
_atom_type_symbol
_atom_type_description
_atom_type_scat_dispersion_real
_atom_type_scat_dispersion_imag
_atom_type_scat_source
C C 0.0181 0.0091 'International Tables Vol C Tables 4.2.6.8 and 6.1.1.4'
H H 0.0000 0.0000 'International Tables Vol C Tables 4.2.6.8 and 6.1.1.4'
F F 0.0727 0.0534 'International Tables Vol C Tables 4.2.6.8 and 6.1.1.4'
N N 0.0311 0.0180 'International Tables Vol C Tables 4.2.6.8 and 6.1.1.4'
O O 0.0492 0.0322 'International Tables Vol C Tables 4.2.6.8 and 6.1.1.4'

loop_
_geom_angle_atom_site_label_1
_geom_angle_atom_site_label_2
_geom_angle_atom_site_label_3
_geom_angle
_geom_angle_site_symmetry_1
_geom_angle_site_symmetry_3
_geom_angle_publ_flag
C17 O4 C7 117.5(3) . . ?
C5 N1 H1 124(3) . . ?
C8 N1 H1 122(3) . . ?
C8 N1 C5 112.3(3) . . ?
O2 N2 C10 118.9(5) . . ?
O3 N2 O2 122.3(4) . . ?
O3 N2 C10 118.8(4) . . ?
C2 C1 H1A 121.1 . . ?
C6 C1 H1A 121.1 . . ?
C6 C1 C2 117.7(4) . . ?
C1 C2 H2 119.7 . . ?
C3 C2 C1 120.7(4) . . ?
C3 C2 H2 119.7 . . ?
C2 C3 H3 119.3 . . ?
C4 C3 C2 121.3(4) . . ?
C4 C3 H3 119.3 . . ?
C3 C4 H4 121.0 . . ?
C5 C4 C3 118.0(4) . . ?
C5 C4 H4 121.0 . . ?
C4 C5 N1 129.2(4) . . ?
C4 C5 C6 121.5(4) . . ?
C6 C5 N1 109.1(3) . . ?
C1 C6 C5 120.7(3) . . ?
C1 C6 C7 130.5(3) . . ?
C5 C6 C7 108.8(3) . . ?
O4 C7 C6 112.3(3) . . ?
O4 C7 C8 114.0(3) . . ?
O4 C7 C9 103.7(2) . . ?
C6 C7 C8 102.5(3) . . ?
C6 C7 C9 113.6(3) . . ?
C8 C7 C9 111.2(3) . . ?
O1 C8 N1 127.1(3) . . ?
O1 C8 C7 126.6(3) . . ?
N1 C8 C7 106.3(3) . . ?
C7 C9 H9 107.0 . . ?
C10 C9 C7 109.9(3) . . ?
C10 C9 H9 107.0 . . ?
C11 C9 C7 111.6(3) . . ?
C11 C9 H9 107.0 . . ?
C11 C9 C10 113.8(3) . . ?
N2 C10 C9 110.2(3) . . ?
N2 C10 H10A 109.6 . . ?
N2 C10 H10B 109.6 . . ?
C9 C10 H10A 109.6 . . ?
C9 C10 H10B 109.6 . . ?
H10A C10 H10B 108.1 . . ?
C12 C11 C9 122.4(4) . . ?
C12 C11 C16 118.3(4) . . ?
C16 C11 C9 119.3(4) . . ?
C11 C12 H12 119.9 . . ?
C11 C12 C13 120.2(5) . . ?
C13 C12 H12 119.9 . . ?
C12 C13 H13 120.2 . . ?
C14 C13 C12 119.6(6) . . ?
C14 C13 H13 120.2 . . ?
C13 C14 F1 119.0(7) . . ?
C13 C14 C15 122.9(5) . . ?
C15 C14 F1 118.1(7) . . ?
C14 C15 H15 120.8 . . ?
C14 C15 C16 118.4(5) . . ?
C16 C15 H15 120.8 . . ?
C11 C16 C15 120.5(5) . . ?
C11 C16 H16 119.8 . . ?
C15 C16 H16 119.8 . . ?
O4 C17 C18 111.3(3) . . ?
O5 C17 O4 123.1(3) . . ?
O5 C17 C18 125.6(4) . . ?
C17 C18 H18A 109.5 . . ?
C17 C18 H18B 109.5 . . ?
C17 C18 H18C 109.5 . . ?
H18A C18 H18B 109.5 . . ?
H18A C18 H18C 109.5 . . ?
H18B C18 H18C 109.5 . . ?
C17' O4' C7' 117.9(3) . . ?
C5' N1' H1' 127(3) . . ?
C8' N1' H1' 121(3) . . ?
C8' N1' C5' 111.8(3) . . ?
O2' N2' C10' 117.2(5) . . ?
O3' N2' O2' 124.5(5) . . ?
O3' N2' C10' 118.2(4) . . ?
C2' C1' H1'A 121.0 . . ?
C6' C1' H1'A 121.0 . . ?
C6' C1' C2' 118.1(4) . . ?
C1' C2' H2' 119.8 . . ?
C3' C2' C1' 120.5(4) . . ?
C3' C2' H2' 119.8 . . ?
C2' C3' H3' 119.1 . . ?
C4' C3' C2' 121.7(4) . . ?
C4' C3' H3' 119.1 . . ?
C3' C4' H4' 121.4 . . ?
C5' C4' C3' 117.2(4) . . ?
C5' C4' H4' 121.4 . . ?
C4' C5' N1' 128.0(4) . . ?
C4' C5' C6' 122.3(4) . . ?
C6' C5' N1' 109.8(3) . . ?
C1' C6' C5' 120.2(4) . . ?
C1' C6' C7' 131.3(3) . . ?
C5' C6' C7' 108.5(3) . . ?
O4' C7' C6' 113.4(3) . . ?
O4' C7' C8' 112.9(3) . . ?
O4' C7' C9' 104.3(3) . . ?
C6' C7' C8' 102.4(3) . . ?
C6' C7' C9' 111.8(3) . . ?
C9' C7' C8' 112.3(3) . . ?
O1' C8' N1' 127.3(4) . . ?
O1' C8' C7' 125.9(4) . . ?
N1' C8' C7' 106.8(3) . . ?
C7' C9' H9' 106.9 . . ?
C10' C9' C7' 111.4(3) . . ?
C10' C9' H9' 106.9 . . ?
C10' C9' C11' 112.9(3) . . ?
C11' C9' C7' 111.4(3) . . ?
C11' C9' H9' 106.9 . . ?
N2' C10' C9' 108.3(3) . . ?
N2' C10' H10C 110.0 . . ?
N2' C10' H10D 110.0 . . ?
C9' C10' H10C 110.0 . . ?
C9' C10' H10D 110.0 . . ?
H10C C10' H10D 108.4 . . ?
C12' C11' C9' 123.2(3) . . ?
C12' C11' C16' 118.3(4) . . ?
C16' C11' C9' 118.5(3) . . ?
C11' C12' H12' 119.6 . . ?
C11' C12' C13' 120.9(4) . . ?
C13' C12' H12' 119.6 . . ?
C12' C13' H13' 120.8 . . ?
C14' C13' C12' 118.3(4) . . ?
C14' C13' H13' 120.8 . . ?
C13' C14' F1' 119.0(5) . . ?
C13' C14' C15' 122.9(4) . . ?
C15' C14' F1' 118.1(5) . . ?
C14' C15' H15' 120.8 . . ?
C14' C15' C16' 118.5(4) . . ?
C16' C15' H15' 120.8 . . ?
C11' C16' H16' 119.4 . . ?
C15' C16' C11' 121.2(4) . . ?
C15' C16' H16' 119.4 . . ?
O4' C17' C18' 110.9(3) . . ?
O5' C17' O4' 123.2(3) . . ?
O5' C17' C18' 125.9(4) . . ?
C17' C18' H18D 109.5 . . ?
C17' C18' H18E 109.5 . . ?
C17' C18' H18F 109.5 . . ?
H18D C18' H18E 109.5 . . ?
H18D C18' H18F 109.5 . . ?
H18E C18' H18F 109.5 . . ?

loop_
_geom_bond_atom_site_label_1
_geom_bond_atom_site_label_2
_geom_bond_distance
_geom_bond_site_symmetry_2
_geom_bond_publ_flag
F1 C14 1.354(6) . ?
O1 C8 1.201(5) . ?
O2 N2 1.201(6) . ?
O3 N2 1.195(5) . ?
O4 C7 1.442(4) . ?
O4 C17 1.343(4) . ?
O5 C17 1.203(5) . ?
N1 H1 0.88(5) . ?
N1 C5 1.399(5) . ?
N1 C8 1.366(5) . ?
N2 C10 1.493(5) . ?
C1 H1A 0.9300 . ?
C1 C2 1.401(6) . ?
C1 C6 1.374(5) . ?
C2 H2 0.9300 . ?
C2 C3 1.382(7) . ?
C3 H3 0.9300 . ?
C3 C4 1.373(7) . ?
C4 H4 0.9300 . ?
C4 C5 1.371(6) . ?
C5 C6 1.394(5) . ?
C6 C7 1.497(5) . ?
C7 C8 1.552(5) . ?
C7 C9 1.558(4) . ?
C9 H9 0.9800 . ?
C9 C10 1.527(5) . ?
C9 C11 1.523(5) . ?
C10 H10A 0.9700 . ?
C10 H10B 0.9700 . ?
C11 C12 1.377(6) . ?
C11 C16 1.383(6) . ?
C12 H12 0.9300 . ?
C12 C13 1.402(7) . ?
C13 H13 0.9300 . ?
C13 C14 1.319(10) . ?
C14 C15 1.354(10) . ?
C15 H15 0.9300 . ?
C15 C16 1.401(7) . ?
C16 H16 0.9300 . ?
C17 C18 1.494(5) . ?
C18 H18A 0.9600 . ?
C18 H18B 0.9600 . ?
C18 H18C 0.9600 . ?
F1' C14' 1.362(5) . ?
O1' C8' 1.208(5) . ?
O2' N2' 1.203(6) . ?
O3' N2' 1.201(6) . ?
O4' C7' 1.449(4) . ?
O4' C17' 1.340(4) . ?
O5' C17' 1.199(5) . ?
N1' H1' 0.92(5) . ?
N1' C5' 1.406(5) . ?
N1' C8' 1.354(5) . ?
N2' C10' 1.507(5) . ?
C1' H1'A 0.9300 . ?
C1' C2' 1.398(7) . ?
C1' C6' 1.368(6) . ?
C2' H2' 0.9300 . ?
C2' C3' 1.380(8) . ?
C3' H3' 0.9300 . ?
C3' C4' 1.373(7) . ?
C4' H4' 0.9300 . ?
C4' C5' 1.372(6) . ?
C5' C6' 1.391(5) . ?
C6' C7' 1.495(5) . ?
C7' C8' 1.560(5) . ?
C7' C9' 1.553(4) . ?
C9' H9' 0.9800 . ?
C9' C10' 1.522(5) . ?
C9' C11' 1.522(5) . ?
C10' H10C 0.9700 . ?
C10' H10D 0.9700 . ?
C11' C12' 1.381(6) . ?
C11' C16' 1.388(5) . ?
C12' H12' 0.9300 . ?
C12' C13' 1.392(6) . ?
C13' H13' 0.9300 . ?
C13' C14' 1.357(8) . ?
C14' C15' 1.358(7) . ?
C15' H15' 0.9300 . ?
C15' C16' 1.378(6) . ?
C16' H16' 0.9300 . ?
C17' C18' 1.487(5) . ?
C18' H18D 0.9600 . ?
C18' H18E 0.9600 . ?
C18' H18F 0.9600 . ?

loop_
_geom_hbond_atom_site_label_D
_geom_hbond_atom_site_label_H
_geom_hbond_atom_site_label_A
_geom_hbond_distance_DH
_geom_hbond_distance_HA
_geom_hbond_distance_DA
_geom_hbond_angle_DHA
_geom_hbond_site_symmetry_A
N1 H1 O5' 0.88(5) 2.21(5) 3.014(4) 153(4) .
N1' H1' O5 0.92(5) 2.41(5) 3.152(4) 138(4) .

loop_
_geom_torsion_atom_site_label_1
_geom_torsion_atom_site_label_2
_geom_torsion_atom_site_label_3
_geom_torsion_atom_site_label_4
_geom_torsion
_geom_torsion_site_symmetry_1
_geom_torsion_site_symmetry_2
_geom_torsion_site_symmetry_3
_geom_torsion_site_symmetry_4
_geom_torsion_publ_flag
F1 C14 C15 C16 178.9(4) . . . . ?
O2 N2 C10 C9 119.5(5) . . . . ?
O3 N2 C10 C9 -62.4(5) . . . . ?
O4 C7 C8 O1 50.8(5) . . . . ?
O4 C7 C8 N1 -131.5(3) . . . . ?
O4 C7 C9 C10 -57.9(4) . . . . ?
O4 C7 C9 C11 174.9(3) . . . . ?
N1 C5 C6 C1 176.7(3) . . . . ?
N1 C5 C6 C7 -1.9(4) . . . . ?
C1 C2 C3 C4 -0.7(8) . . . . ?
C1 C6 C7 O4 -48.5(5) . . . . ?
C1 C6 C7 C8 -171.2(4) . . . . ?
C1 C6 C7 C9 68.8(5) . . . . ?
C2 C1 C6 C5 -0.2(6) . . . . ?
C2 C1 C6 C7 178.0(4) . . . . ?
C2 C3 C4 C5 -0.1(7) . . . . ?
C3 C4 C5 N1 -175.9(4) . . . . ?
C3 C4 C5 C6 0.7(6) . . . . ?
C4 C5 C6 C1 -0.6(6) . . . . ?
C4 C5 C6 C7 -179.1(3) . . . . ?
C5 N1 C8 O1 -172.7(4) . . . . ?
C5 N1 C8 C7 9.7(4) . . . . ?
C5 C6 C7 O4 129.8(3) . . . . ?
C5 C6 C7 C8 7.1(3) . . . . ?
C5 C6 C7 C9 -112.9(3) . . . . ?
C6 C1 C2 C3 0.8(7) . . . . ?
C6 C7 C8 O1 172.4(4) . . . . ?
C6 C7 C8 N1 -10.0(3) . . . . ?
C6 C7 C9 C10 180.0(3) . . . . ?
C6 C7 C9 C11 52.7(4) . . . . ?
C7 O4 C17 O5 -9.1(6) . . . . ?
C7 O4 C17 C18 168.6(4) . . . . ?
C7 C9 C10 N2 174.3(3) . . . . ?
C7 C9 C11 C12 87.2(4) . . . . ?
C7 C9 C11 C16 -91.6(4) . . . . ?
C8 N1 C5 C4 171.7(4) . . . . ?
C8 N1 C5 C6 -5.2(4) . . . . ?
C8 C7 C9 C10 65.0(4) . . . . ?
C8 C7 C9 C11 -62.2(4) . . . . ?
C9 C7 C8 O1 -66.0(5) . . . . ?
C9 C7 C8 N1 111.7(3) . . . . ?
C9 C11 C12 C13 -179.4(4) . . . . ?
C9 C11 C16 C15 177.8(4) . . . . ?
C10 C9 C11 C12 -38.0(5) . . . . ?
C10 C9 C11 C16 143.3(3) . . . . ?
C11 C9 C10 N2 -59.6(4) . . . . ?
C11 C12 C13 C14 1.1(8) . . . . ?
C12 C11 C16 C15 -1.0(6) . . . . ?
C12 C13 C14 F1 179.4(5) . . . . ?
C12 C13 C14 C15 0.2(9) . . . . ?
C13 C14 C15 C16 -1.9(8) . . . . ?
C14 C15 C16 C11 2.3(7) . . . . ?
C16 C11 C12 C13 -0.7(6) . . . . ?
C17 O4 C7 C6 -64.7(4) . . . . ?
C17 O4 C7 C8 51.3(4) . . . . ?
C17 O4 C7 C9 172.3(3) . . . . ?
F1' C14' C15' C16' -179.6(4) . . . . ?
O2' N2' C10' C9' 121.8(4) . . . . ?
O3' N2' C10' C9' -59.2(6) . . . . ?
O4' C7' C8' O1' 51.4(5) . . . . ?
O4' C7' C8' N1' -131.0(3) . . . . ?
O4' C7' C9' C10' -49.9(4) . . . . ?
O4' C7' C9' C11' -176.9(3) . . . . ?
N1' C5' C6' C1' 178.6(3) . . . . ?
N1' C5' C6' C7' -2.1(4) . . . . ?
C1' C2' C3' C4' 0.1(7) . . . . ?
C1' C6' C7' O4' -52.4(5) . . . . ?
C1' C6' C7' C8' -174.4(4) . . . . ?
C1' C6' C7' C9' 65.2(5) . . . . ?
C2' C1' C6' C5' 0.0(6) . . . . ?
C2' C1' C6' C7' -179.1(4) . . . . ?
C2' C3' C4' C5' -0.9(7) . . . . ?
C3' C4' C5' N1' -178.0(4) . . . . ?
C3' C4' C5' C6' 1.4(6) . . . . ?
C4' C5' C6' C1' -0.9(5) . . . . ?
C4' C5' C6' C7' 178.4(3) . . . . ?
C5' N1' C8' O1' -174.4(4) . . . . ?
C5' N1' C8' C7' 8.0(4) . . . . ?
C5' C6' C7' O4' 128.4(3) . . . . ?
C5' C6' C7' C8' 6.4(3) . . . . ?
C5' C6' C7' C9' -114.0(3) . . . . ?
C6' C1' C2' C3' 0.4(7) . . . . ?
C6' C7' C8' O1' 173.7(4) . . . . ?
C6' C7' C8' N1' -8.7(3) . . . . ?
C6' C7' C9' C10' -172.8(3) . . . . ?
C6' C7' C9' C11' 60.2(4) . . . . ?
C7' O4' C17' O5' -5.8(6) . . . . ?
C7' O4' C17' C18' 172.7(4) . . . . ?
C7' C9' C10' N2' 177.8(3) . . . . ?
C7' C9' C11' C12' 84.8(4) . . . . ?
C7' C9' C11' C16' -96.0(4) . . . . ?
C8' N1' C5' C4' 175.4(4) . . . . ?
C8' N1' C5' C6' -4.0(4) . . . . ?
C8' C7' C9' C10' 72.7(4) . . . . ?
C8' C7' C9' C11' -54.3(4) . . . . ?
C9' C7' C8' O1' -66.3(5) . . . . ?
C9' C7' C8' N1' 111.4(3) . . . . ?
C9' C11' C12' C13' 179.1(4) . . . . ?
C9' C11' C16' C15' -179.1(3) . . . . ?
C10' C9' C11' C12' -41.4(5) . . . . ?
C10' C9' C11' C16' 137.8(3) . . . . ?
C11' C9' C10' N2' -56.0(5) . . . . ?
C11' C12' C13' C14' 0.1(7) . . . . ?
C12' C11' C16' C15' 0.1(5) . . . . ?
C12' C13' C14' F1' 179.6(4) . . . . ?
C12' C13' C14' C15' 0.0(7) . . . . ?
C13' C14' C15' C16' 0.0(7) . . . . ?
C14' C15' C16' C11' 0.0(6) . . . . ?
C16' C11' C12' C13' -0.2(6) . . . . ?
C17' O4' C7' C6' -63.6(4) . . . . ?
C17' O4' C7' C8' 52.3(4) . . . . ?
C17' O4' C7' C9' 174.5(3) . . . . ?
